data_4505739
loop_
_publ_author_name
'Jagadish, Bhumasamudram'
'Carducci, Michael D.'
'Bosshard, Christian'
'G\"unter, Peter'
'Margolis, Jason I.'
'Williams, Lawrence J.'
'Mash, Eugene A.'

_publ_section_title
;
 Organic Crystal Engineering with Piperazine-2,5-diones. 4. Crystal
 Packing of Piperazinediones Derived from
 2-Amino-7-cyano-4-methoxyindan-2-carboxylic Acid
;
_journal_issue 5
_journal_name_full 'Crystal Growth &amp; Design'
_journal_page_first 811
_journal_paper_doi 10.1021/cg0340751
_journal_volume 3
_journal_year 2003
_chemical_formula_moiety 'C21 H19 N3 O3'
_chemical_formula_structural 'C21 H19 N3 O3'
_chemical_formula_sum 'C21 H19 N3 O3'
_chemical_formula_weight 361.39
_chemical_name_systematic
;
(R,S)-Cyclo-[phenylalanine-(2-amino-7-cyano
-4-methoxyindan-2-carboxylic acid) 
;
_space_group_IT_number 4
_symmetry_cell_setting monoclinic
_symmetry_space_group_name_Hall 'P 2yb'
_symmetry_space_group_name_H-M 'P 1 21 1'
_atom_sites_solution_hydrogens geom
_atom_sites_solution_primary direct
_atom_sites_solution_secondary difmap
_audit_creation_method SHELXL-97
_cell_angle_alpha 90.00
_cell_angle_beta 104.805(7)
_cell_angle_gamma 90.00
_cell_formula_units_Z 2
_cell_length_a 11.042(4)
_cell_length_b 6.121(2)
_cell_length_c 13.549(5)
_cell_measurement_reflns_used 4921
_cell_measurement_temperature 170(2)
_cell_measurement_theta_max 28.14
_cell_measurement_theta_min 2.7525
_cell_volume 885.3(5)
_computing_cell_refinement 'Bruker SMART'
_computing_data_collection 'Bruker SMART'
_computing_data_reduction 'Bruker SHELXTL'
_computing_molecular_graphics 'Bruker SHELXTL'
_computing_publication_material 'Bruker SHELXTL'
_computing_structure_refinement 'SHELXL-97 (Sheldrick, 1997)'
_computing_structure_solution 'SHELXS-97 (Sheldrick, 1990)'
_diffrn_ambient_temperature 170(2)
_diffrn_measured_fraction_theta_full 0.950
_diffrn_measured_fraction_theta_max 0.950
_diffrn_measurement_device_type 'CCD area detector'
_diffrn_measurement_method 'phi and omega scans'
_diffrn_measurement_specimen_support 'glass fiber'
_diffrn_radiation_monochromator graphite
_diffrn_radiation_source 'fine-focus sealed tube'
_diffrn_radiation_type MoK\a
_diffrn_radiation_wavelength 0.71073
_diffrn_reflns_av_R_equivalents 0.0847
_diffrn_reflns_av_sigmaI/netI 0.0850
_diffrn_reflns_limit_h_max 14
_diffrn_reflns_limit_h_min -14
_diffrn_reflns_limit_k_max 8
_diffrn_reflns_limit_k_min -8
_diffrn_reflns_limit_l_max 17
_diffrn_reflns_limit_l_min -18
_diffrn_reflns_number 10522
_diffrn_reflns_theta_full 28.25
_diffrn_reflns_theta_max 28.25
_diffrn_reflns_theta_min 1.55
_diffrn_standards_decay_% 0.08
_diffrn_standards_interval_count 1818
_diffrn_standards_number 58
_exptl_absorpt_coefficient_mu 0.093
_exptl_absorpt_correction_type none
_exptl_crystal_colour colorless
_exptl_crystal_density_diffrn 1.356
_exptl_crystal_density_method 'not measured'
_exptl_crystal_description plate
_exptl_crystal_F_000 380
_exptl_crystal_size_max 0.38
_exptl_crystal_size_mid 0.09
_exptl_crystal_size_min 0.02
_refine_diff_density_max 0.369
_refine_diff_density_min -0.206
_refine_diff_density_rms 0.043
_refine_ls_abs_structure_details 'Flack H D (1983), Acta Cryst. A39, 876-881'
_refine_ls_abs_structure_Flack 0.7(13)
_refine_ls_extinction_method none
_refine_ls_goodness_of_fit_ref 0.944
_refine_ls_hydrogen_treatment mixed
_refine_ls_matrix_type full
_refine_ls_number_parameters 249
_refine_ls_number_reflns 4020
_refine_ls_number_restraints 1
_refine_ls_restrained_S_all 0.944
_refine_ls_R_factor_all 0.0714
_refine_ls_R_factor_gt 0.0471
_refine_ls_shift/su_max 0.000
_refine_ls_shift/su_mean 0.000
_refine_ls_structure_factor_coef Fsqd
_refine_ls_weighting_details 'calc w=1/[\s^2^(Fo^2^)+(0.0419P)^2^+0.0000P] where P=(Fo^2^+2Fc^2^)/3'
_refine_ls_weighting_scheme calc
_refine_ls_wR_factor_gt 0.0951
_refine_ls_wR_factor_ref 0.1041
_reflns_number_gt 2877
_reflns_number_total 4020
_reflns_threshold_expression I>2sigma(I)
_cod_data_source_file cg0340751si20030502_082211.cif
_cod_data_source_block bj051m
_cod_depositor_comments
;
 Removing the '_symmetry_space_group_number' data item since it had a
 misspelt data item name and contained the Hermann-Mauguin space group
 name instead of the space group number (assuming the correctly spelt
 data item name was '_space_group_IT_number'). No information was lost
 by removing this data item.

 Antanas Vaitkus,
 2017-03-02

The following automatic conversions were performed:

'_symmetry_cell_setting' value 'Monoclinic' changed to 'monoclinic'
according to /home/saulius/struct/CIF-dictionaries/cif_core.dic
dictionary named 'cif_core.dic' version 2.4.1 from 2010-06-29.

Automatic conversion script
Id: cif_fix_values 1715 2011-07-08 13:25:40Z adriana 
;
_cod_original_cell_volume 885.3(6)
_cod_original_sg_symbol_H-M P2(1)
_cod_database_code 4505739

loop_
_symmetry_equiv_pos_as_xyz
'x, y, z'
'-x, y+1/2, -z'

loop_
_atom_site_label
_atom_site_type_symbol
_atom_site_fract_x
_atom_site_fract_y
_atom_site_fract_z
_atom_site_U_iso_or_equiv
_atom_site_adp_type
_atom_site_occupancy
_atom_site_symmetry_multiplicity
_atom_site_calc_flag
_atom_site_refinement_flags
O1 O 0.11033(15) 0.9803(2) 1.18755(12) 0.0328(4) Uani 1 1 d .
N1 N 0.13498(17) 0.4149(3) 1.11955(14) 0.0249(4) Uani 1 1 d .
H1A H 0.126(2) 0.287(4) 1.1451(17) 0.030 Uiso 1 1 d .
C1 C 0.1253(2) 0.8162(4) 1.13909(17) 0.0245(5) Uani 1 1 d .
C2 C 0.1350(2) 0.5946(4) 1.19099(16) 0.0244(5) Uani 1 1 d .
C3 C 0.0267(2) 0.5575(4) 1.24240(16) 0.0249(5) Uani 1 1 d .
H3B H 0.0031 0.6949 1.2713 0.030 Uiso 1 1 calc R
H3A H -0.0480 0.4955 1.1938 0.030 Uiso 1 1 calc R
C4 C 0.0843(2) 0.3964(4) 1.32514(16) 0.0231(5) Uani 1 1 d .
O5 O -0.10384(15) 0.2518(3) 1.34703(13) 0.0372(4) Uani 1 1 d .
C5 C 0.0252(2) 0.2454(4) 1.37334(16) 0.0262(5) Uani 1 1 d .
C5A C -0.1695(3) 0.0899(5) 1.3868(2) 0.0522(8) Uani 1 1 d .
H5D H -0.2598 0.1157 1.3622 0.078 Uiso 1 1 calc R
H5C H -0.1451 0.0964 1.4616 0.078 Uiso 1 1 calc R
H5B H -0.1492 -0.0545 1.3644 0.078 Uiso 1 1 calc R
C6 C 0.0980(2) 0.0987(4) 1.44315(17) 0.0320(6) Uani 1 1 d .
H6A H 0.0585 -0.0047 1.4770 0.038 Uiso 1 1 calc R
C7 C 0.2264(2) 0.1036(4) 1.46297(17) 0.0333(6) Uani 1 1 d .
H7A H 0.2747 0.0022 1.5100 0.040 Uiso 1 1 calc R
C8 C 0.2872(2) 0.2555(4) 1.41496(17) 0.0307(5) Uani 1 1 d .
C8A C 0.4213(2) 0.2547(4) 1.43028(18) 0.0359(6) Uani 1 1 d .
N8 N 0.5252(2) 0.2446(5) 1.44249(19) 0.0596(7) Uani 1 1 d .
C9 C 0.2138(2) 0.4037(4) 1.34601(16) 0.0258(5) Uani 1 1 d .
C10 C 0.2532(2) 0.5768(4) 1.28140(16) 0.0274(5) Uani 1 1 d .
H10B H 0.3272 0.5301 1.2582 0.033 Uiso 1 1 calc R
H10A H 0.2719 0.7169 1.3187 0.033 Uiso 1 1 calc R
O11 O 0.16799(14) 0.2620(2) 0.97697(11) 0.0300(4) Uani 1 1 d .
N11 N 0.13462(17) 0.8254(3) 1.04289(14) 0.0250(4) Uani 1 1 d .
H11A H 0.1185 0.9528 1.0122 0.030 Uiso 1 1 calc R
C11 C 0.15785(19) 0.4264(4) 1.02753(16) 0.0231(5) Uani 1 1 d .
C12 C 0.1682(2) 0.6501(3) 0.98308(17) 0.0256(5) Uani 1 1 d .
H12A H 0.1079 0.6547 0.9141 0.031 Uiso 1 1 calc R
C13 C 0.3002(2) 0.6879(4) 0.96780(17) 0.0300(5) Uani 1 1 d .
H13B H 0.3205 0.5676 0.9258 0.036 Uiso 1 1 calc R
H13A H 0.3005 0.8260 0.9299 0.036 Uiso 1 1 calc R
C14 C 0.4001(2) 0.6991(4) 1.06751(18) 0.0296(5) Uani 1 1 d .
C15 C 0.4189(2) 0.8905(4) 1.1245(2) 0.0368(6) Uani 1 1 d .
H15A H 0.3717 1.0175 1.0990 0.044 Uiso 1 1 calc R
C16 C 0.5060(3) 0.8974(5) 1.2184(2) 0.0463(7) Uani 1 1 d .
H16A H 0.5175 1.0288 1.2570 0.056 Uiso 1 1 calc R
C17 C 0.5753(3) 0.7170(6) 1.2562(2) 0.0500(8) Uani 1 1 d .
H17A H 0.6343 0.7231 1.3209 0.060 Uiso 1 1 calc R
C18 C 0.5598(2) 0.5266(5) 1.2005(2) 0.0461(7) Uani 1 1 d .
H18A H 0.6092 0.4021 1.2261 0.055 Uiso 1 1 calc R
C19 C 0.4713(2) 0.5165(4) 1.1061(2) 0.0367(6) Uani 1 1 d .
H19A H 0.4597 0.3842 1.0683 0.044 Uiso 1 1 calc R

loop_
_atom_site_aniso_label
_atom_site_aniso_U_11
_atom_site_aniso_U_22
_atom_site_aniso_U_33
_atom_site_aniso_U_23
_atom_site_aniso_U_13
_atom_site_aniso_U_12
O1 0.0492(10) 0.0160(8) 0.0355(9) -0.0009(7) 0.0149(8) -0.0014(7)
N1 0.0343(11) 0.0146(9) 0.0268(10) 0.0019(8) 0.0094(8) -0.0021(8)
C1 0.0285(13) 0.0154(11) 0.0298(12) 0.0026(10) 0.0080(10) -0.0008(9)
C2 0.0322(12) 0.0138(10) 0.0277(11) 0.0010(9) 0.0087(10) -0.0020(9)
C3 0.0267(12) 0.0191(11) 0.0289(12) -0.0002(9) 0.0072(9) 0.0002(9)
C4 0.0296(12) 0.0180(10) 0.0220(11) -0.0035(9) 0.0069(9) 0.0009(9)
O5 0.0311(9) 0.0350(10) 0.0460(10) 0.0076(9) 0.0106(8) -0.0035(8)
C5 0.0275(13) 0.0229(12) 0.0277(12) -0.0024(10) 0.0065(9) -0.0037(10)
C5A 0.0391(16) 0.0437(18) 0.078(2) 0.0066(17) 0.0219(14) -0.0090(14)
C6 0.0384(14) 0.0279(13) 0.0301(12) 0.0081(11) 0.0096(10) -0.0006(11)
C7 0.0393(15) 0.0293(13) 0.0284(12) 0.0067(11) 0.0031(10) 0.0045(12)
C8 0.0284(12) 0.0291(13) 0.0309(12) 0.0010(11) 0.0009(10) 0.0016(11)
C8A 0.0267(14) 0.0402(15) 0.0384(14) 0.0000(13) 0.0039(11) 0.0020(12)
N8 0.0411(15) 0.0633(18) 0.0709(17) 0.0013(15) 0.0081(12) 0.0024(14)
C9 0.0325(12) 0.0193(11) 0.0250(11) -0.0026(10) 0.0060(9) -0.0014(10)
C10 0.0300(12) 0.0205(12) 0.0310(12) 0.0005(10) 0.0065(10) -0.0029(9)
O11 0.0412(10) 0.0169(8) 0.0346(9) -0.0008(7) 0.0147(7) 0.0013(7)
N11 0.0320(11) 0.0130(9) 0.0303(11) 0.0027(8) 0.0087(8) -0.0001(8)
C11 0.0237(11) 0.0161(11) 0.0291(12) 0.0005(9) 0.0059(9) -0.0015(9)
C12 0.0298(13) 0.0200(12) 0.0257(12) 0.0002(9) 0.0049(10) -0.0016(9)
C13 0.0352(13) 0.0239(12) 0.0346(13) 0.0003(10) 0.0155(11) -0.0027(10)
C14 0.0273(13) 0.0275(13) 0.0371(13) 0.0014(11) 0.0138(10) -0.0044(10)
C15 0.0336(14) 0.0299(13) 0.0487(16) -0.0029(12) 0.0139(12) -0.0089(11)
C16 0.0430(16) 0.0447(16) 0.0508(16) -0.0091(14) 0.0116(13) -0.0138(14)
C17 0.0365(16) 0.061(2) 0.0488(17) 0.0043(16) 0.0047(13) -0.0136(15)
C18 0.0364(15) 0.0525(19) 0.0516(17) 0.0161(15) 0.0152(13) 0.0054(13)
C19 0.0355(14) 0.0330(14) 0.0457(15) 0.0004(12) 0.0179(12) 0.0016(11)

loop_
_atom_type_symbol
_atom_type_description
_atom_type_scat_dispersion_real
_atom_type_scat_dispersion_imag
_atom_type_scat_source
C C 0.0033 0.0016 'International Tables Vol C Tables 4.2.6.8 and 6.1.1.4'
H H 0.0000 0.0000 'International Tables Vol C Tables 4.2.6.8 and 6.1.1.4'
N N 0.0061 0.0033 'International Tables Vol C Tables 4.2.6.8 and 6.1.1.4'
O O 0.0106 0.0060 'International Tables Vol C Tables 4.2.6.8 and 6.1.1.4'

loop_
_geom_angle_atom_site_label_1
_geom_angle_atom_site_label_2
_geom_angle_atom_site_label_3
_geom_angle
C11 N1 C2 127.50(19)
C11 N1 H1A 119.0(16)
C2 N1 H1A 113.2(16)
O1 C1 N11 122.6(2)
O1 C1 C2 118.93(18)
N11 C1 C2 118.42(19)
N1 C2 C1 112.12(17)
N1 C2 C3 108.51(18)
C1 C2 C3 111.58(18)
N1 C2 C10 109.13(18)
C1 C2 C10 112.02(18)
C3 C2 C10 103.04(18)
C4 C3 C2 101.68(17)
C4 C3 H3B 111.4
C2 C3 H3B 111.4
C4 C3 H3A 111.4
C2 C3 H3A 111.4
H3B C3 H3A 109.3
C9 C4 C5 120.69(19)
C9 C4 C3 110.42(19)
C5 C4 C3 128.76(19)
C5 O5 C5A 118.58(19)
O5 C5 C4 116.02(18)
O5 C5 C6 124.8(2)
C4 C5 C6 119.20(19)
O5 C5A H5D 109.5
O5 C5A H5C 109.5
H5D C5A H5C 109.5
O5 C5A H5B 109.5
H5D C5A H5B 109.5
H5C C5A H5B 109.5
C7 C6 C5 120.2(2)
C7 C6 H6A 119.9
C5 C6 H6A 119.9
C6 C7 C8 121.1(2)
C6 C7 H7A 119.4
C8 C7 H7A 119.4
C7 C8 C9 118.4(2)
C7 C8 C8A 121.8(2)
C9 C8 C8A 119.7(2)
N8 C8A C8 177.0(3)
C4 C9 C8 120.4(2)
C4 C9 C10 109.88(19)
C8 C9 C10 129.7(2)
C9 C10 C2 101.48(18)
C9 C10 H10B 111.5
C2 C10 H10B 111.5
C9 C10 H10A 111.5
C2 C10 H10A 111.5
H10B C10 H10A 109.3
C1 N11 C12 127.55(19)
C1 N11 H11A 116.2
C12 N11 H11A 116.2
O11 C11 N1 122.6(2)
O11 C11 C12 119.26(18)
N1 C11 C12 118.1(2)
N11 C12 C11 113.05(18)
N11 C12 C13 110.51(18)
C11 C12 C13 111.11(18)
N11 C12 H12A 107.3
C11 C12 H12A 107.3
C13 C12 H12A 107.3
C14 C13 C12 112.70(18)
C14 C13 H13B 109.1
C12 C13 H13B 109.1
C14 C13 H13A 109.1
C12 C13 H13A 109.1
H13B C13 H13A 107.8
C19 C14 C15 118.7(2)
C19 C14 C13 120.9(2)
C15 C14 C13 120.4(2)
C16 C15 C14 120.4(3)
C16 C15 H15A 119.8
C14 C15 H15A 119.8
C17 C16 C15 120.7(3)
C17 C16 H16A 119.7
C15 C16 H16A 119.7
C16 C17 C18 120.0(3)
C16 C17 H17A 120.0
C18 C17 H17A 120.0
C17 C18 C19 119.9(3)
C17 C18 H18A 120.0
C19 C18 H18A 120.0
C14 C19 C18 120.3(2)
C14 C19 H19A 119.8
C18 C19 H19A 119.8

loop_
_geom_bond_atom_site_label_1
_geom_bond_atom_site_label_2
_geom_bond_distance
O1 C1 1.234(3)
N1 C11 1.336(3)
N1 C2 1.465(3)
N1 H1A 0.87(3)
C1 N11 1.335(3)
C1 C2 1.519(3)
C2 C3 1.547(3)
C2 C10 1.549(3)
C3 C4 1.507(3)
C3 H3B 0.9900
C3 H3A 0.9900
C4 C9 1.385(3)
C4 C5 1.388(3)
O5 C5 1.378(3)
O5 C5A 1.414(3)
C5 C6 1.399(3)
C5A H5D 0.9800
C5A H5C 0.9800
C5A H5B 0.9800
C6 C7 1.374(3)
C6 H6A 0.9500
C7 C8 1.401(3)
C7 H7A 0.9500
C8 C9 1.402(3)
C8 C8A 1.442(4)
C8A N8 1.118(3)
C9 C10 1.507(3)
C10 H10B 0.9900
C10 H10A 0.9900
O11 C11 1.239(3)
N11 C12 1.449(3)
N11 H11A 0.8800
C11 C12 1.512(3)
C12 C13 1.541(3)
C12 H12A 1.0000
C13 C14 1.512(3)
C13 H13B 0.9900
C13 H13A 0.9900
C14 C19 1.389(3)
C14 C15 1.390(3)
C15 C16 1.386(4)
C15 H15A 0.9500
C16 C17 1.367(4)
C16 H16A 0.9500
C17 C18 1.375(4)
C17 H17A 0.9500
C18 C19 1.398(4)
C18 H18A 0.9500
C19 H19A 0.9500

loop_
_geom_hbond_atom_site_label_D
_geom_hbond_atom_site_label_H
_geom_hbond_atom_site_label_A
_geom_hbond_distance_DH
_geom_hbond_distance_HA
_geom_hbond_distance_DA
_geom_hbond_angle_DHA
_geom_hbond_site_symmetry_A
N1 H1A O1 0.87(3) 1.98(3) 2.851(3) 173(2) 1_545
N11 H11A O11 0.88 2.06 2.871(2) 152.9 1_565

loop_
_geom_torsion_atom_site_label_1
_geom_torsion_atom_site_label_2
_geom_torsion_atom_site_label_3
_geom_torsion_atom_site_label_4
_geom_torsion
C11 N1 C2 C1 17.6(3)
C11 N1 C2 C3 141.3(2)
C11 N1 C2 C10 -107.1(2)
O1 C1 C2 N1 172.0(2)
N11 C1 C2 N1 -8.6(3)
O1 C1 C2 C3 50.1(3)
N11 C1 C2 C3 -130.6(2)
O1 C1 C2 C10 -64.9(3)
N11 C1 C2 C10 114.4(2)
N1 C2 C3 C4 81.62(19)
C1 C2 C3 C4 -154.36(17)
C10 C2 C3 C4 -34.0(2)
C2 C3 C4 C9 20.5(2)
C2 C3 C4 C5 -155.3(2)
C5A O5 C5 C4 174.6(2)
C5A O5 C5 C6 -4.9(3)
C9 C4 C5 O5 -179.93(19)
C3 C4 C5 O5 -4.6(3)
C9 C4 C5 C6 -0.4(3)
C3 C4 C5 C6 175.0(2)
O5 C5 C6 C7 179.0(2)
C4 C5 C6 C7 -0.5(3)
C5 C6 C7 C8 0.6(4)
C6 C7 C8 C9 0.1(3)
C6 C7 C8 C8A -176.3(2)
C7 C8 C8A N8 34(6)
C9 C8 C8A N8 -142(5)
C5 C4 C9 C8 1.2(3)
C3 C4 C9 C8 -175.00(19)
C5 C4 C9 C10 178.3(2)
C3 C4 C9 C10 2.1(2)
C7 C8 C9 C4 -1.0(3)
C8A C8 C9 C4 175.5(2)
C7 C8 C9 C10 -177.5(2)
C8A C8 C9 C10 -1.0(4)
C4 C9 C10 C2 -23.7(2)
C8 C9 C10 C2 153.0(2)
N1 C2 C10 C9 -80.0(2)
C1 C2 C10 C9 155.22(18)
C3 C2 C10 C9 35.2(2)
O1 C1 N11 C12 171.3(2)
C2 C1 N11 C12 -8.0(3)
C2 N1 C11 O11 172.53(19)
C2 N1 C11 C12 -9.1(3)
C1 N11 C12 C11 16.7(3)
C1 N11 C12 C13 -108.5(2)
O11 C11 C12 N11 170.62(19)
N1 C11 C12 N11 -7.8(3)
O11 C11 C12 C13 -64.5(2)
N1 C11 C12 C13 117.1(2)
N11 C12 C13 C14 59.7(2)
C11 C12 C13 C14 -66.6(2)
C12 C13 C14 C19 96.8(3)
C12 C13 C14 C15 -80.4(3)
C19 C14 C15 C16 -0.7(4)
C13 C14 C15 C16 176.6(2)
C14 C15 C16 C17 0.5(4)
C15 C16 C17 C18 0.5(4)
C16 C17 C18 C19 -1.3(4)
C15 C14 C19 C18 -0.1(4)
C13 C14 C19 C18 -177.4(2)
C17 C18 C19 C14 1.0(4)
